data_4341434
loop_
_publ_author_name
'Olshansky, Jacob H.'
'Wiener, Karina J.'
'Smith, Matthew D.'
'Nourmahnad, Anahita'
'Charles, Max J.'
'Zeller, Matthias'
'Schrier, Joshua'
'Norquist, Alexander J.'

_publ_section_title
;
 Formation Principles for Vanadium Selenites: The Role of pH on Product
 Composition
;
_journal_name_full 'Inorganic Chemistry'
_journal_page_first 141103102403006
_journal_paper_doi 10.1021/ic501736r
_journal_year 2014
_chemical_absolute_configuration ad
_chemical_formula_sum 'C5 H18 N2 O21 Se6 V3'
_chemical_formula_weight 1068.79
_space_group_crystal_system triclinic
_space_group_IT_number 1
_space_group_name_Hall 'P 1'
_space_group_name_H-M_alt 'P 1'
_symmetry_space_group_name_Hall 'P 1'
_symmetry_space_group_name_H-M 'P 1'
_atom_sites_solution_hydrogens geom
_atom_sites_solution_primary direct
_atom_sites_solution_secondary difmap
_cell_angle_alpha 93.563(3)
_cell_angle_beta 108.910(2)
_cell_angle_gamma 103.594(3)
_cell_formula_units_Z 1
_cell_length_a 8.0532(17)
_cell_length_b 8.9284(19)
_cell_length_c 9.111(2)
_cell_measurement_reflns_used 1542
_cell_measurement_temperature 100(2)
_cell_measurement_theta_max 31.2251
_cell_measurement_theta_min 2.9660
_cell_volume 595.5(2)
_computing_cell_refinement 'SAINT V8.30C (Bruker, 2012)'
_computing_data_collection 'Apex2 v2013.4-1 (Bruker, 2012)'
_computing_data_reduction 'SAINT V8.30C (Bruker, 2012)'
_computing_molecular_graphics 'Shelxtl (Bruker, 2003)'
_computing_publication_material 'Shelxtl (Bruker, 2003)'
_computing_structure_refinement
;  
SHELXL-2013 (Sheldrick, 2013), 
SHELXLE Rev609 (H\"ubschle et al., 2011)
;
_computing_structure_solution 'SHELXS-97 (Sheldrick, 2008)'
_diffrn_ambient_temperature 100(2)
_diffrn_measured_fraction_theta_full 0.989
_diffrn_measured_fraction_theta_max 0.893
_diffrn_measurement_device_type 'Bruker AXS SMART APEX CCD diffractometer'
_diffrn_measurement_method 'omega and phi scans'
_diffrn_radiation_type MoK\a
_diffrn_radiation_wavelength 0.71073
_diffrn_reflns_av_R_equivalents 0.0264
_diffrn_reflns_av_unetI/netI 0.0416
_diffrn_reflns_Laue_measured_fraction_full 0.989
_diffrn_reflns_Laue_measured_fraction_max 0.893
_diffrn_reflns_limit_h_max 11
_diffrn_reflns_limit_h_min -11
_diffrn_reflns_limit_k_max 12
_diffrn_reflns_limit_k_min -12
_diffrn_reflns_limit_l_max 13
_diffrn_reflns_limit_l_min -13
_diffrn_reflns_number 9243
_diffrn_reflns_point_group_measured_fraction_full 0.927
_diffrn_reflns_point_group_measured_fraction_max 0.811
_diffrn_reflns_theta_full 28.000
_diffrn_reflns_theta_max 31.531
_diffrn_reflns_theta_min 2.777
_diffrn_source 'fine focus sealed tube'
_exptl_absorpt_coefficient_mu 10.419
_exptl_absorpt_correction_T_max 0.7462
_exptl_absorpt_correction_T_min 0.3544
_exptl_absorpt_correction_type multi-scan
_exptl_absorpt_process_details 'Apex2 v2013.4-1 (Bruker, 2012)'
_exptl_crystal_colour blue
_exptl_crystal_density_diffrn 2.980
_exptl_crystal_description prism
_exptl_crystal_F_000 503
_exptl_crystal_size_max 0.390
_exptl_crystal_size_mid 0.170
_exptl_crystal_size_min 0.110
_refine_diff_density_max 0.851
_refine_diff_density_min -0.959
_refine_diff_density_rms 0.138
_refine_ls_abs_structure_details
;
 Refined as an inversion twin.
;
_refine_ls_abs_structure_Flack 0.181(16)
_refine_ls_extinction_method none
_refine_ls_goodness_of_fit_ref 1.047
_refine_ls_hydrogen_treatment constr
_refine_ls_matrix_type full
_refine_ls_number_parameters 291
_refine_ls_number_reflns 6461
_refine_ls_number_restraints 18
_refine_ls_restrained_S_all 1.047
_refine_ls_R_factor_all 0.0259
_refine_ls_R_factor_gt 0.0237
_refine_ls_shift/su_max 0.002
_refine_ls_shift/su_mean 0.001
_refine_ls_structure_factor_coef Fsqd
_refine_ls_weighting_details
;
 w=1/[\s^2^(Fo^2^)+(0.0235P)^2^+0.0277P]
 where P=(Fo^2^+2Fc^2^)/3
;
_refine_ls_weighting_scheme calc
_refine_ls_wR_factor_gt 0.0586
_refine_ls_wR_factor_ref 0.0596
_reflns_Friedel_coverage 0.817
_reflns_Friedel_fraction_full 0.864
_reflns_Friedel_fraction_max 0.729
_reflns_number_gt 6037
_reflns_number_total 6461
_reflns_threshold_expression 'I > 2\s(I)'
_cod_data_source_file ic501736r_si_002.cif
_cod_data_source_block '[C5H14N2][(VO)3(SeO3)2(HSeO3)4]-1b'
_cod_database_code 4341434
_shelx_space_group_comment
;
The symmetry employed for this shelxl refinement is uniquely defined
by the following loop, which should always be used as a source of
symmetry information in preference to the above space-group names.
They are only intended as comments.
;
_shelx_estimated_absorpt_t_min 0.106
_shelx_estimated_absorpt_t_max 0.394

loop_
_space_group_symop_operation_xyz
'x, y, z'

loop_
_atom_site_label
_atom_site_type_symbol
_atom_site_fract_x
_atom_site_fract_y
_atom_site_fract_z
_atom_site_U_iso_or_equiv
_atom_site_adp_type
_atom_site_occupancy
_atom_site_site_symmetry_order
_atom_site_calc_flag
_atom_site_refinement_flags_posn
_atom_site_refinement_flags_adp
_atom_site_refinement_flags_occupancy
_atom_site_disorder_assembly
_atom_site_disorder_group
C1 C 0.663(4) 0.502(3) 0.060(3) 0.0221(15) Uani 0.287(3) 1 d D . P A 2
C10 C 0.1946(18) 0.5735(16) -0.0413(17) 0.0264(15) Uani 0.713(3) 1 d D . P A 1
C2 C 0.585(4) 0.564(3) -0.093(3) 0.0177(13) Uani 0.287(3) 1 d D . P A 2
C3 C 0.289(4) 0.519(4) -0.052(4) 0.0221(15) Uani 0.287(3) 1 d D . P A 2
C4 C 0.365(4) 0.447(4) 0.098(3) 0.0177(13) Uani 0.287(3) 1 d D . P A 2
C5 C 0.811(4) 0.424(4) 0.044(4) 0.0264(15) Uani 0.287(3) 1 d D . P A 2
C6 C 0.3435(17) 0.4987(15) -0.0583(16) 0.0221(15) Uani 0.713(3) 1 d D . P A 1
C7 C 0.4295(16) 0.4237(13) 0.0818(13) 0.0177(13) Uani 0.713(3) 1 d D . P A 1
C8 C 0.7277(17) 0.4864(15) 0.0431(15) 0.0221(15) Uani 0.713(3) 1 d D . P A 1
C9 C 0.6436(16) 0.5632(15) -0.0996(15) 0.0177(13) Uani 0.713(3) 1 d D . P A 1
H1 H -0.3881 -0.2201 0.2818 0.018 Uiso 1 1 calc R U . . .
H10 H 0.3849 0.6656 -0.1887 0.022 Uiso 0.287(3) 1 calc R U P A 2
H11 H 0.4896 0.7243 -0.0049 0.022 Uiso 0.287(3) 1 calc R U P A 2
H12 H 0.2008 0.5745 -0.0374 0.027 Uiso 0.287(3) 1 calc R U P A 2
H13 H 0.2224 0.4346 -0.1422 0.027 Uiso 0.287(3) 1 calc R U P A 2
H14 H 0.2661 0.3644 0.1096 0.021 Uiso 0.287(3) 1 calc R U P A 2
H15 H 0.4131 0.5282 0.191 0.021 Uiso 0.287(3) 1 calc R U P A 2
H16 H 0.9238 0.5051 0.0608 0.04 Uiso 0.287(3) 1 calc R U P A 2
H17 H 0.7685 0.3645 -0.0611 0.04 Uiso 0.287(3) 1 calc R U P A 2
H18 H 0.8334 0.3544 0.1228 0.04 Uiso 0.287(3) 1 calc R U P A 2
H19 H 0.4436 0.6676 -0.178 0.022 Uiso 0.713(3) 1 calc R U P A 1
H2 H 0.396 1.1982 0.7041 0.018 Uiso 1 1 calc R U . . .
H20 H 0.5475 0.7074 0.0076 0.022 Uiso 0.713(3) 1 calc R U P A 1
H21 H 0.2873 0.4168 -0.1533 0.027 Uiso 0.713(3) 1 calc R U P A 1
H22 H 0.335 0.3367 0.0935 0.021 Uiso 0.713(3) 1 calc R U P A 1
H23 H 0.4767 0.5015 0.1781 0.021 Uiso 0.713(3) 1 calc R U P A 1
H24 H 0.5307 0.2793 -0.025 0.022 Uiso 0.713(3) 1 calc R U P A 1
H25 H 0.6332 0.3189 0.1609 0.022 Uiso 0.713(3) 1 calc R U P A 1
H26 H 0.8205 0.4392 0.0253 0.027 Uiso 0.713(3) 1 calc R U P A 1
H27 H 0.7881 0.566 0.1382 0.027 Uiso 0.713(3) 1 calc R U P A 1
H28 H 0.5962 0.4857 -0.1961 0.021 Uiso 0.713(3) 1 calc R U P A 1
H29 H 0.7391 0.6499 -0.1105 0.021 Uiso 0.713(3) 1 calc R U P A 1
H3 H -0.3825 0.6999 0.5059 0.012 Uiso 1 1 calc R U . . .
H30 H 0.0999 0.4951 -0.0212 0.04 Uiso 0.713(3) 1 calc R U P A 1
H31 H 0.2492 0.6596 0.0464 0.04 Uiso 0.713(3) 1 calc R U P A 1
H32 H 0.1402 0.6132 -0.1384 0.04 Uiso 0.713(3) 1 calc R U P A 1
H4 H 0.3999 0.3287 0.4878 0.012 Uiso 1 1 calc R U . . .
H5 H 0.4616 0.2922 -0.002 0.022 Uiso 0.287(3) 1 calc R U P A 2
H6 H 0.5635 0.3377 0.1841 0.022 Uiso 0.287(3) 1 calc R U P A 2
H7 H 0.7177 0.5891 0.1505 0.027 Uiso 0.287(3) 1 calc R U P A 2
H8 H 0.5382 0.4783 -0.1824 0.021 Uiso 0.287(3) 1 calc R U P A 2
H9 H 0.683 0.6448 -0.1091 0.021 Uiso 0.287(3) 1 calc R U P A 2
N1 N 0.512(3) 0.380(3) 0.086(3) 0.0184(13) Uani 0.287(3) 1 d D . P A 2
N2 N 0.438(3) 0.631(3) -0.087(3) 0.0184(13) Uani 0.287(3) 1 d D . P A 2
N3 N 0.4964(15) 0.6225(13) -0.0828(15) 0.0184(13) Uani 0.713(3) 1 d D . P A 1
N4 N 0.5804(13) 0.3639(10) 0.0657(11) 0.0184(13) Uani 0.713(3) 1 d D . P A 1
O1 O -0.2416(8) 0.3215(6) 0.6632(7) 0.0094(4) Uani 1 1 d . . . . .
O10 O 0.1963(8) 0.5561(6) 0.5931(7) 0.0050(3) Uani 1 1 d . . . . .
O11 O -0.4877(8) -0.2175(6) 0.6177(7) 0.0061(8) Uani 1 1 d . . . . .
O12 O 0.2631(8) 0.8537(7) 0.7335(7) 0.0078(4) Uani 1 1 d . . . . .
O13 O 0.026(3) 0.778(2) 0.042(2) 0.0129(8) Uani 0.287(3) 1 d . . P A 2
O14 O -0.1506(7) -0.0796(6) 0.7905(6) 0.0075(8) Uani 1 1 d . . . . .
O15 O 0.2057(9) 1.0333(7) 0.9419(7) 0.0147(4) Uani 1 1 d . . . . .
O16 O 0.1509(7) 1.0944(6) 0.2182(6) 0.0061(8) Uani 1 1 d . . . . .
O17 O -0.2083(9) -0.0427(8) 0.0603(7) 0.0147(4) Uani 1 1 d . . . . .
O18 O -0.0310(12) 1.2221(9) -0.0351(10) 0.0129(8) Uani 0.713(3) 1 d . . P A 1
O19 O -0.3987(8) -0.1659(7) 0.2088(8) 0.0120(4) Uani 1 1 d . . . . .
O2 O -0.2927(8) 0.0198(6) 0.5308(7) 0.0058(3) Uani 1 1 d . . . . .
O20 O 0.3958(9) 1.1647(7) 0.7882(8) 0.0120(4) Uani 1 1 d . . . . .
O21 O -0.3591(8) 0.6488(7) 0.4381(7) 0.0078(3) Uani 1 1 d . . . . .
O22 O 0.3606(8) 0.3516(7) 0.5587(7) 0.0078(3) Uani 1 1 d . . . . .
O3 O 0.0281(8) 0.2598(6) 0.5562(7) 0.0071(3) Uani 1 1 d . . . . .
O4 O -0.1926(8) 0.4417(6) 0.4056(7) 0.0050(3) Uani 1 1 d . . . . .
O5 O 0.4844(8) 1.2148(6) 0.3786(7) 0.0075(8) Uani 1 1 d . . . . .
O6 O -0.2632(8) 0.1414(7) 0.2647(7) 0.0078(4) Uani 1 1 d . . . . .
O7 O 0.2416(8) 0.6806(7) 0.3329(7) 0.0094(4) Uani 1 1 d . . . . .
O8 O 0.2989(8) 0.9822(6) 0.4713(7) 0.0058(3) Uani 1 1 d . . . . .
O9 O -0.0291(8) 0.7396(6) 0.4407(7) 0.0071(3) Uani 1 1 d . . . . .
Se1 Se -0.34374(9) -0.03166(7) 0.69011(8) 0.00417(16) Uani 1 1 d . . . . .
Se2 Se 0.34064(9) 1.03318(7) 0.30672(8) 0.00412(16) Uani 1 1 d . . . . .
Se3 Se -0.19310(9) -0.01629(8) 0.25105(8) 0.00705(17) Uani 1 1 d . . . . .
Se4 Se 0.19095(10) 1.01303(8) 0.75122(8) 0.00722(17) Uani 1 1 d . . . . .
Se5 Se -0.14588(9) 0.61295(8) 0.52383(8) 0.00516(17) Uani 1 1 d . . . . .
Se6 Se 0.14695(9) 0.38646(7) 0.47347(8) 0.00346(16) Uani 1 1 d . . . . .
V1 V -0.24299(18) 0.24469(15) 0.49887(16) 0.0037(3) Uani 1 1 d . . . . .
V2 V 0.24283(18) 0.75548(15) 0.49843(15) 0.0034(3) Uani 1 1 d . . . . .
V3 V 0.0085(7) 0.9508(6) 0.0041(6) 0.00561(16) Uani 0.287(3) 1 d . . P A 2
V4 V -0.0062(3) 1.0552(3) -0.0032(2) 0.00561(16) Uani 0.713(3) 1 d . . P A 1

loop_
_atom_site_aniso_label
_atom_site_aniso_U_11
_atom_site_aniso_U_22
_atom_site_aniso_U_33
_atom_site_aniso_U_23
_atom_site_aniso_U_13
_atom_site_aniso_U_12
C6 0.036(5) 0.013(2) 0.009(2) 0.0012(18) 0.002(3) 0.000(3)
N3 0.027(4) 0.0124(17) 0.0066(19) 0.0043(14) -0.003(3) -0.001(3)
C7 0.023(4) 0.013(2) 0.012(2) 0.0034(17) 0.001(3) 0.001(3)
N4 0.027(4) 0.0124(17) 0.0066(19) 0.0043(14) -0.003(3) -0.001(3)
C8 0.036(5) 0.013(2) 0.009(2) 0.0012(18) 0.002(3) 0.000(3)
C9 0.023(4) 0.013(2) 0.012(2) 0.0034(17) 0.001(3) 0.001(3)
C10 0.038(4) 0.023(3) 0.012(3) -0.003(3) 0.011(3) -0.005(3)
C1 0.036(5) 0.013(2) 0.009(2) 0.0012(18) 0.002(3) 0.000(3)
N1 0.027(4) 0.0124(17) 0.0066(19) 0.0043(14) -0.003(3) -0.001(3)
C2 0.023(4) 0.013(2) 0.012(2) 0.0034(17) 0.001(3) 0.001(3)
N2 0.027(4) 0.0124(17) 0.0066(19) 0.0043(14) -0.003(3) -0.001(3)
C3 0.036(5) 0.013(2) 0.009(2) 0.0012(18) 0.002(3) 0.000(3)
C4 0.023(4) 0.013(2) 0.012(2) 0.0034(17) 0.001(3) 0.001(3)
C5 0.038(4) 0.023(3) 0.012(3) -0.003(3) 0.011(3) -0.005(3)
O9 0.0034(8) 0.0052(7) 0.0128(9) 0.0041(7) 0.0032(7) 0.0002(6)
V2 0.0036(7) 0.0029(6) 0.0029(7) 0.0001(5) 0.0009(5) 0.0002(5)
Se5 0.0041(4) 0.0055(4) 0.0059(4) 0.0006(3) 0.0019(3) 0.0014(3)
O21 0.0038(8) 0.0102(8) 0.0102(9) 0.0001(7) 0.0029(7) 0.0034(7)
V4 0.0050(4) 0.0065(4) 0.0042(4) 0.0003(3) 0.0008(3) 0.0006(3)
O18 0.017(2) 0.0061(16) 0.007(2) 0.0022(14) -0.0049(16) 0.0001(14)
Se4 0.0051(4) 0.0086(4) 0.0073(4) -0.0007(3) 0.0014(3) 0.0021(3)
O4 0.0049(9) 0.0029(7) 0.0065(8) -0.0004(6) 0.0017(7) 0.0006(6)
Se2 0.0037(4) 0.0042(4) 0.0045(4) 0.0004(3) 0.0019(3) 0.0004(3)
O12 0.0117(9) 0.0069(8) 0.0059(9) 0.0014(7) 0.0034(7) 0.0038(7)
O15 0.0084(9) 0.0261(12) 0.0066(9) -0.0060(8) 0.0020(8) 0.0022(8)
O20 0.0101(9) 0.0087(8) 0.0137(10) 0.0017(7) 0.0023(8) -0.0011(7)
O8 0.0068(9) 0.0059(8) 0.0054(9) 0.0024(6) 0.0035(7) 0.0009(7)
O16 0.0024(18) 0.0063(16) 0.0080(19) 0.0012(13) 0.0004(14) 0.0002(13)
O5 0.0053(19) 0.0051(17) 0.009(2) 0.0004(14) -0.0008(15) 0.0007(14)
O7 0.0115(9) 0.0096(8) 0.0076(9) 0.0003(7) 0.0053(8) 0.0011(7)
O3 0.0034(8) 0.0052(7) 0.0128(9) 0.0041(7) 0.0032(7) 0.0002(6)
O22 0.0038(8) 0.0102(8) 0.0102(9) 0.0001(7) 0.0029(7) 0.0034(7)
O10 0.0049(9) 0.0029(7) 0.0065(8) -0.0004(6) 0.0017(7) 0.0006(6)
O6 0.0117(9) 0.0069(8) 0.0059(9) 0.0014(7) 0.0034(7) 0.0038(7)
O17 0.0084(9) 0.0261(12) 0.0066(9) -0.0060(8) 0.0020(8) 0.0022(8)
O19 0.0101(9) 0.0087(8) 0.0137(10) 0.0017(7) 0.0023(8) -0.0011(7)
O2 0.0068(9) 0.0059(8) 0.0054(9) 0.0024(6) 0.0035(7) 0.0009(7)
O11 0.0024(18) 0.0063(16) 0.0080(19) 0.0012(13) 0.0004(14) 0.0002(13)
O14 0.0053(19) 0.0051(17) 0.009(2) 0.0004(14) -0.0008(15) 0.0007(14)
O1 0.0115(9) 0.0096(8) 0.0076(9) 0.0003(7) 0.0053(8) 0.0011(7)
V1 0.0013(7) 0.0041(6) 0.0060(7) 0.0014(5) 0.0018(5) 0.0005(5)
Se6 0.0025(4) 0.0020(4) 0.0050(4) 0.0001(3) 0.0009(3) -0.0003(3)
V3 0.0050(4) 0.0065(4) 0.0042(4) 0.0003(3) 0.0008(3) 0.0006(3)
O13 0.017(2) 0.0061(16) 0.007(2) 0.0022(14) -0.0049(16) 0.0001(14)
Se3 0.0053(4) 0.0075(4) 0.0073(4) -0.0025(3) 0.0017(3) 0.0014(3)
Se1 0.0038(4) 0.0040(4) 0.0044(4) 0.0001(3) 0.0018(3) 0.0001(3)

loop_
_atom_type_symbol
_atom_type_description
_atom_type_scat_dispersion_real
_atom_type_scat_dispersion_imag
_atom_type_scat_source
C C 0.0033 0.0016 'International Tables Vol C Tables 4.2.6.8 and 6.1.1.4'
H H 0.0000 0.0000 'International Tables Vol C Tables 4.2.6.8 and 6.1.1.4'
N N 0.0061 0.0033 'International Tables Vol C Tables 4.2.6.8 and 6.1.1.4'
O O 0.0106 0.0060 'International Tables Vol C Tables 4.2.6.8 and 6.1.1.4'
V V 0.3005 0.5294 'International Tables Vol C Tables 4.2.6.8 and 6.1.1.4'
Se Se -0.0929 2.2259 'International Tables Vol C Tables 4.2.6.8 and 6.1.1.4'

loop_
_geom_angle_atom_site_label_1
_geom_angle_atom_site_label_2
_geom_angle_atom_site_label_3
_geom_angle
_geom_angle_site_symmetry_1
_geom_angle_site_symmetry_3
C7 C6 N3 107.8(9) . .
C7 C6 C10 114.2(9) . .
N3 C6 C10 109.8(9) . .
C7 C6 H21 108.3 . .
N3 C6 H21 108.3 . .
C10 C6 H21 108.3 . .
C9 N3 C6 113.9(9) . .
C9 N3 H19 108.8 . .
C6 N3 H19 108.8 . .
C9 N3 H20 108.8 . .
C6 N3 H20 108.8 . .
H19 N3 H20 107.7 . .
N4 C7 C6 112.4(8) . .
N4 C7 H23 109.1 . .
C6 C7 H23 109.1 . .
N4 C7 H22 109.1 . .
C6 C7 H22 109.1 . .
H23 C7 H22 107.9 . .
C7 N4 C8 113.1(8) . .
C7 N4 H24 109.0 . .
C8 N4 H24 109.0 . .
C7 N4 H25 109.0 . .
C8 N4 H25 109.0 . .
H24 N4 H25 107.8 . .
N4 C8 C9 109.0(10) . .
N4 C8 H26 109.9 . .
C9 C8 H26 109.9 . .
N4 C8 H27 109.9 . .
C9 C8 H27 109.9 . .
H26 C8 H27 108.3 . .
N3 C9 C8 111.2(9) . .
N3 C9 H29 109.4 . .
C8 C9 H29 109.4 . .
N3 C9 H28 109.4 . .
C8 C9 H28 109.4 . .
H29 C9 H28 108.0 . .
C6 C10 H30 109.5 . .
C6 C10 H32 109.5 . .
H30 C10 H32 109.5 . .
C6 C10 H31 109.5 . .
H30 C10 H31 109.5 . .
H32 C10 H31 109.5 . .
N1 C1 C2 110(2) . .
N1 C1 C5 109(2) . .
C2 C1 C5 108(2) . .
N1 C1 H7 110.1 . .
C2 C1 H7 110.1 . .
C5 C1 H7 110.1 . .
C4 N1 C1 110.9(18) . .
C4 N1 H5 109.5 . .
C1 N1 H5 109.5 . .
C4 N1 H6 109.5 . .
C1 N1 H6 109.5 . .
H5 N1 H6 108.0 . .
N2 C2 C1 109.9(18) . .
N2 C2 H9 109.7 . .
C1 C2 H9 109.7 . .
N2 C2 H8 109.7 . .
C1 C2 H8 109.7 . .
H9 C2 H8 108.2 . .
C2 N2 C3 113.3(19) . .
C2 N2 H10 108.9 . .
C3 N2 H10 108.9 . .
C2 N2 H11 108.9 . .
C3 N2 H11 108.9 . .
H10 N2 H11 107.7 . .
N2 C3 C4 112(2) . .
N2 C3 H13 109.3 . .
C4 C3 H13 109.3 . .
N2 C3 H12 109.3 . .
C4 C3 H12 109.3 . .
H13 C3 H12 107.9 . .
N1 C4 C3 110.1(19) . .
N1 C4 H15 109.6 . .
C3 C4 H15 109.6 . .
N1 C4 H14 109.6 . .
C3 C4 H14 109.6 . .
H15 C4 H14 108.1 . .
C1 C5 H17 109.5 . .
C1 C5 H18 109.5 . .
H17 C5 H18 109.5 . .
C1 C5 H16 109.5 . .
H17 C5 H16 109.5 . .
H18 C5 H16 109.5 . .
Se5 O9 V2 117.0(3) . .
O7 V2 O8 99.0(3) . .
O7 V2 O10 98.5(3) . .
O8 V2 O10 162.4(2) . .
O7 V2 O11 96.1(3) . 1_665
O8 V2 O11 89.7(2) . 1_665
O10 V2 O11 86.5(2) . 1_665
O7 V2 O9 99.5(3) . .
O8 V2 O9 91.7(2) . .
O10 V2 O9 87.4(2) . .
O11 V2 O9 163.9(2) 1_665 .
O7 V2 O12 175.9(3) . .
O8 V2 O12 82.3(2) . .
O10 V2 O12 80.0(2) . .
O11 V2 O12 80.0(2) 1_665 .
O9 V2 O12 84.3(2) . .
O9 Se5 O4 101.9(3) . .
O9 Se5 O21 97.6(3) . .
O4 Se5 O21 96.5(3) . .
Se5 O21 H3 109.5 . .
O18 V4 O17 105.2(4) . 1_565
O18 V4 O16 102.5(4) . .
O17 V4 O16 88.2(3) 1_565 .
O18 V4 O15 107.2(4) . 1_554
O17 V4 O15 147.4(4) 1_565 1_554
O16 V4 O15 88.2(3) . 1_554
O18 V4 O14 103.6(3) . 1_564
O17 V4 O14 85.2(3) 1_565 1_564
O16 V4 O14 153.8(3) . 1_564
O15 V4 O14 84.0(3) 1_554 1_564
O12 Se4 O15 102.6(3) . .
O12 Se4 O20 101.4(3) . .
O15 Se4 O20 93.3(3) . .
Se5 O4 V1 116.9(3) . .
O5 Se2 O8 100.3(3) . .
O5 Se2 O16 95.7(3) . .
O8 Se2 O16 99.6(3) . .
Se4 O12 V2 118.5(3) . .
Se4 O15 V3 122.4(4) . 1_556
Se4 O15 V4 120.2(4) . 1_556
Se4 O20 H2 109.5 . .
Se2 O8 V2 119.2(3) . .
Se2 O16 V4 129.3(3) . .
Se2 O16 V3 107.1(3) . .
Se2 O5 V1 120.7(3) . 1_665
Se6 O3 V1 117.4(3) . .
Se6 O22 H4 109.5 . .
Se6 O10 V2 116.6(3) . .
Se3 O6 V1 118.3(3) . .
Se3 O17 V4 121.0(4) . 1_545
Se3 O17 V3 121.0(4) . 1_545
Se3 O19 H1 109.5 . .
Se1 O2 V1 119.7(3) . .
Se1 O11 V2 119.4(3) . 1_445
Se1 O14 V3 136.7(4) . 1_546
Se1 O14 V4 114.0(3) . 1_546
O1 V1 O2 99.1(3) . .
O1 V1 O4 98.1(3) . .
O2 V1 O4 162.9(2) . .
O1 V1 O3 99.7(3) . .
O2 V1 O3 90.4(2) . .
O4 V1 O3 86.6(2) . .
O1 V1 O5 96.2(3) . 1_445
O2 V1 O5 90.5(2) . 1_445
O4 V1 O5 87.9(2) . 1_445
O3 V1 O5 163.8(2) . 1_445
O1 V1 O6 176.1(3) . .
O2 V1 O6 82.0(2) . .
O4 V1 O6 80.9(2) . .
O3 V1 O6 84.0(2) . .
O5 V1 O6 80.1(2) 1_445 .
O3 Se6 O10 101.7(3) . .
O3 Se6 O22 98.4(3) . .
O10 Se6 O22 95.5(3) . .
O13 V3 O15 104.9(9) . 1_554
O13 V3 O14 105.5(8) . 1_564
O15 V3 O14 89.4(4) 1_554 1_564
O13 V3 O17 100.2(9) . 1_565
O15 V3 O17 154.8(5) 1_554 1_565
O14 V3 O17 86.1(3) 1_564 1_565
O13 V3 O16 104.3(8) . .
O15 V3 O16 87.8(3) 1_554 .
O14 V3 O16 149.8(4) 1_564 .
O17 V3 O16 83.8(3) 1_565 .
O6 Se3 O17 103.0(3) . .
O6 Se3 O19 101.5(3) . .
O17 Se3 O19 90.8(3) . .
O2 Se1 O14 99.3(3) . .
O2 Se1 O11 101.5(3) . .
O14 Se1 O11 98.9(3) . .

loop_
_geom_bond_atom_site_label_1
_geom_bond_atom_site_label_2
_geom_bond_distance
_geom_bond_site_symmetry_2
C6 C7 1.519(13) .
C6 N3 1.535(13) .
C6 C10 1.547(12) .
C6 H21 1.0000 .
N3 C9 1.453(11) .
N3 H19 0.9900 .
N3 H20 0.9900 .
C7 N4 1.481(11) .
C7 H23 0.9900 .
C7 H22 0.9900 .
N4 C8 1.491(13) .
N4 H24 0.9900 .
N4 H25 0.9900 .
C8 C9 1.542(13) .
C8 H26 0.9900 .
C8 H27 0.9900 .
C9 H29 0.9900 .
C9 H28 0.9900 .
C10 H30 0.9800 .
C10 H32 0.9800 .
C10 H31 0.9800 .
C1 N1 1.52(2) .
C1 C2 1.53(2) .
C1 C5 1.55(2) .
C1 H7 1.0000 .
N1 C4 1.48(2) .
N1 H5 0.9900 .
N1 H6 0.9900 .
C2 N2 1.46(2) .
C2 H9 0.9900 .
C2 H8 0.9900 .
N2 C3 1.51(2) .
N2 H10 0.9900 .
N2 H11 0.9900 .
C3 C4 1.55(2) .
C3 H13 0.9900 .
C3 H12 0.9900 .
C4 H15 0.9900 .
C4 H14 0.9900 .
C5 H17 0.9800 .
C5 H18 0.9800 .
C5 H16 0.9800 .
O9 Se5 1.675(5) .
O9 V2 2.047(6) .
V2 O7 1.607(6) .
V2 O8 2.017(6) .
V2 O10 2.035(5) .
V2 O11 2.035(6) 1_665
V2 O12 2.203(6) .
Se5 O4 1.704(6) .
Se5 O21 1.755(6) .
O21 H3 0.8400 .
V4 O18 1.582(8) .
V4 O17 1.937(7) 1_565
V4 O16 1.960(6) .
V4 O15 1.974(6) 1_554
V4 O14 1.994(6) 1_564
Se4 O12 1.676(6) .
Se4 O15 1.698(6) .
Se4 O20 1.789(6) .
O4 V1 2.013(5) .
Se2 O5 1.701(5) .
Se2 O8 1.705(5) .
Se2 O16 1.712(5) .
O15 V3 1.863(8) 1_556
O15 V4 1.974(6) 1_556
O20 H2 0.8400 .
O16 V3 2.077(8) .
O5 V1 2.054(6) 1_665
O3 Se6 1.681(5) .
O3 V1 2.042(6) .
O22 Se6 1.754(6) .
O22 H4 0.8400 .
O10 Se6 1.695(6) .
O6 Se3 1.648(6) .
O6 V1 2.211(6) .
O17 Se3 1.699(6) .
O17 V4 1.937(7) 1_545
O17 V3 1.984(8) 1_545
O19 Se3 1.777(6) .
O19 H1 0.8400 .
O2 Se1 1.694(5) .
O2 V1 2.011(6) .
O11 Se1 1.731(5) .
O11 V2 2.035(6) 1_445
O14 Se1 1.697(5) .
O14 V3 1.913(8) 1_546
O14 V4 1.994(6) 1_546
O1 V1 1.603(6) .
V1 O5 2.054(6) 1_445
V3 O13 1.63(2) .
V3 O15 1.863(8) 1_554
V3 O14 1.913(8) 1_564
V3 O17 1.984(8) 1_565

loop_
_geom_hbond_atom_site_label_D
_geom_hbond_atom_site_label_H
_geom_hbond_atom_site_label_A
_geom_hbond_distance_DH
_geom_hbond_distance_HA
_geom_hbond_distance_DA
_geom_hbond_angle_DHA
_geom_hbond_site_symmetry_A
N3 H19 O12 0.99 2.46 3.288(11) 140.5 1_554
N3 H19 O10 0.99 2.33 3.065(13) 130.4 1_554
N3 H19 O11 0.99 2.34 3.183(12) 142.8 1_664
N3 H20 O17 0.99 2.50 3.234(14) 130.3 1_665
N3 H20 O19 0.99 1.96 2.918(15) 163.5 1_665
N3 H20 Se3 0.99 3.04 3.996(13) 161.9 1_665
C7 H23 O21 0.99 2.42 3.388(14) 165.5 1_655
N4 H24 Se4 0.99 3.17 4.038(10) 147.8 1_544
N4 H24 O20 0.99 1.78 2.744(11) 162.0 1_544
N4 H25 O4 0.99 2.26 2.980(11) 129.1 1_655
N4 H25 O6 0.99 2.10 2.994(11) 149.8 1_655
C8 H26 O18 0.99 2.62 3.563(17) 158.9 1_645
C9 H28 O22 0.99 2.42 3.332(16) 152.1 1_554
C10 H30 O18 0.98 2.39 3.249(16) 145.4 1_545
C10 H32 O12 0.98 2.65 3.390(14) 132.7 1_554
C10 H31 O7 0.98 2.63 3.357(15) 131.5 .
N1 H5 Se4 0.99 3.10 4.05(3) 161.2 1_544
N1 H5 O15 0.99 2.60 3.34(3) 131.5 1_544
N1 H5 O20 0.99 2.01 2.96(3) 162.5 1_544
N1 H6 O4 0.99 2.27 3.02(3) 132.1 1_655
N1 H6 O5 0.99 2.32 3.17(2) 142.6 1_545
N1 H6 O6 0.99 2.49 3.28(2) 136.6 1_655
C2 H9 O13 0.99 2.59 3.38(4) 136.8 1_655
C2 H8 O22 0.99 2.37 3.30(3) 155.6 1_554
N2 H10 O12 0.99 2.18 2.97(2) 136.0 1_554
N2 H10 O10 0.99 2.08 2.87(3) 135.1 1_554
N2 H10 O11 0.99 2.48 3.25(2) 134.1 1_664
N2 H11 O19 0.99 1.94 2.87(3) 155.0 1_665
N2 H11 Se3 0.99 3.16 4.08(3) 155.1 1_665
C4 H15 O21 0.99 2.38 3.28(3) 150.3 1_655
C5 H17 O1 0.98 2.49 3.40(4) 154.0 1_654
C5 H18 O6 0.98 2.48 3.39(3) 153.6 1_655
C5 H16 O13 0.98 2.42 3.23(4) 140.0 1_655
O21 H3 O11 0.84 1.75 2.571(8) 165.6 1_565
O21 H3 Se1 0.84 2.73 3.501(6) 152.9 1_565
O20 H2 O8 0.84 2.56 2.993(9) 113.6 .
O20 H2 O22 0.84 1.97 2.741(8) 152.2 1_565
O22 H4 Se2 0.84 2.88 3.481(6) 130.5 1_545
O22 H4 O5 0.84 1.77 2.562(8) 156.9 1_545
O19 H1 Se5 0.84 3.14 3.884(6) 148.6 1_545
O19 H1 O21 0.84 1.89 2.729(8) 176.1 1_545

loop_
_geom_torsion_atom_site_label_1
_geom_torsion_atom_site_label_2
_geom_torsion_atom_site_label_3
_geom_torsion_atom_site_label_4
_geom_torsion
_geom_torsion_site_symmetry_1
_geom_torsion_site_symmetry_4
C7 C6 N3 C9 54.9(13) . .
C10 C6 N3 C9 179.8(11) . .
N3 C6 C7 N4 -53.5(12) . .
C10 C6 C7 N4 -175.8(11) . .
C6 C7 N4 C8 57.3(13) . .
C7 N4 C8 C9 -55.4(13) . .
C6 N3 C9 C8 -56.7(14) . .
N4 C8 C9 N3 54.9(14) . .
C2 C1 N1 C4 -61(3) . .
C5 C1 N1 C4 -178(2) . .
N1 C1 C2 N2 59(3) . .
C5 C1 C2 N2 177(2) . .
C1 C2 N2 C3 -56(3) . .
C2 N2 C3 C4 53(3) . .
C1 N1 C4 C3 57(3) . .
N2 C3 C4 N1 -52(3) . .
V2 O9 Se5 O4 -82.3(4) . .
V2 O9 Se5 O21 179.3(3) . .
O9 Se5 O4 V1 156.7(3) . .
O21 Se5 O4 V1 -104.1(3) . .
O15 Se4 O12 V2 173.1(3) . .
O20 Se4 O12 V2 -90.9(4) . .
O12 Se4 O15 V3 -94.0(5) . 1_556
O20 Se4 O15 V3 163.6(5) . 1_556
O12 Se4 O15 V4 -128.1(4) . 1_556
O20 Se4 O15 V4 129.5(4) . 1_556
O5 Se2 O8 V2 -150.4(3) . .
O16 Se2 O8 V2 111.9(3) . .
O5 Se2 O16 V4 121.0(4) . .
O8 Se2 O16 V4 -137.5(4) . .
O5 Se2 O16 V3 139.9(3) . .
O8 Se2 O16 V3 -118.6(3) . .
O8 Se2 O5 V1 81.9(4) . 1_665
O16 Se2 O5 V1 -177.3(4) . 1_665
V1 O3 Se6 O10 83.0(4) . .
V1 O3 Se6 O22 -179.6(3) . .
V2 O10 Se6 O3 -155.0(3) . .
V2 O10 Se6 O22 105.2(3) . .
V1 O6 Se3 O17 -173.5(3) . .
V1 O6 Se3 O19 93.0(4) . .
V4 O17 Se3 O6 88.7(5) 1_545 .
V3 O17 Se3 O6 122.2(5) 1_545 .
V4 O17 Se3 O19 -169.3(4) 1_545 .
V3 O17 Se3 O19 -135.8(5) 1_545 .
V1 O2 Se1 O14 -110.3(3) . .
V1 O2 Se1 O11 148.5(3) . .
V3 O14 Se1 O2 138.6(5) 1_546 .
V4 O14 Se1 O2 116.6(3) 1_546 .
V3 O14 Se1 O11 -118.1(5) 1_546 .
V4 O14 Se1 O11 -140.1(3) 1_546 .
V2 O11 Se1 O2 -84.1(4) 1_445 .
V2 O11 Se1 O14 174.4(3) 1_445 .
